data_2203130
loop_
_publ_author_name
'Susan J. Berners-Price'
'Richard J. Bowen'
'Peter C. Healy'

_publ_section_title
;
 1,2-Bis(di-4-pyridylphosphino)ethane (d4pype)
;
_journal_issue 1
_journal_name_full 'Acta Crystallographica Section E'
_journal_page_first o43
_journal_page_last o44
_journal_paper_doi 10.1107/S1600536803027405
_journal_volume 60
_journal_year 2004
_chemical_formula_iupac 'C22 H20 N4 P2'
_chemical_formula_moiety 'C22 H20 N4 P2'
_chemical_formula_sum 'C22 H20 N4 P2'
_chemical_formula_weight 402.37
_chemical_name_common d4pype
_chemical_name_systematic
;
1,2-bis(di-4-pyridylphosphino)ethane
;
_space_group_IT_number 14
_symmetry_cell_setting monoclinic
_symmetry_space_group_name_Hall '-P 2yn'
_symmetry_space_group_name_H-M 'P 1 21/n 1'
_atom_sites_solution_hydrogens geom
_atom_sites_solution_primary direct
_atom_sites_solution_secondary difmap
_cell_angle_alpha 90
_cell_angle_beta 108.33(3)
_cell_angle_gamma 90
_cell_formula_units_Z 2
_cell_length_a 14.073(6)
_cell_length_b 8.228(2)
_cell_length_c 9.200(2)
_cell_measurement_reflns_used 16
_cell_measurement_temperature 295
_cell_measurement_theta_max 17.1
_cell_measurement_theta_min 10.4
_cell_volume 1011.2(6)
_computing_cell_refinement 'MSC/AFC7 Diffractometer Control Software for Windows'
_computing_data_collection
;
MSC/AFC7 Diffractometer Control Software for Windows
(Molecular Structure Corporation, 1999)
;
_computing_data_reduction 'TEXSAN for Windows (Molecular Structure Corporation, 1997-2001)'
_computing_molecular_graphics 'ORTEP-3 (Farrugia, 1997)'
_computing_publication_material 'TEXSAN for Windows and PLATON (Spek, 1980-2001)'
_computing_structure_refinement 'TEXSAN for Windows and SHELXL97 (Sheldrick, 1997)'
_computing_structure_solution 'TEXSAN for Windows'
_diffrn_ambient_temperature 295
_diffrn_measured_fraction_theta_full 1.000
_diffrn_measured_fraction_theta_max 1.000
_diffrn_measurement_device 'Rigaku AFC-7R'
_diffrn_measurement_method \w-2\q
_diffrn_radiation_monochromator graphite
_diffrn_radiation_source 'Rigaku rotating anode'
_diffrn_radiation_type 'Mo K\a'
_diffrn_radiation_wavelength 0.7107
_diffrn_reflns_av_R_equivalents 0.0382
_diffrn_reflns_av_sigmaI/netI 0.1116
_diffrn_reflns_limit_h_max 18
_diffrn_reflns_limit_h_min -7
_diffrn_reflns_limit_k_max 10
_diffrn_reflns_limit_k_min 0
_diffrn_reflns_limit_l_max 11
_diffrn_reflns_limit_l_min -11
_diffrn_reflns_number 2552
_diffrn_reflns_reduction_process ' ?'
_diffrn_reflns_theta_full 27.51
_diffrn_reflns_theta_max 27.51
_diffrn_reflns_theta_min 2.91
_diffrn_standards_decay_% 0.86
_diffrn_standards_interval_count 150
_diffrn_standards_number 3
_exptl_absorpt_coefficient_mu 0.230
_exptl_absorpt_correction_type none
_exptl_crystal_colour colorless
_exptl_crystal_density_diffrn 1.321
_exptl_crystal_density_method 'not measured'
_exptl_crystal_description prism
_exptl_crystal_F_000 420
_exptl_crystal_size_max 0.15
_exptl_crystal_size_mid 0.10
_exptl_crystal_size_min 0.05
_refine_diff_density_max 0.797
_refine_diff_density_min -0.257
_refine_ls_extinction_method none
_refine_ls_goodness_of_fit_ref 1.002
_refine_ls_hydrogen_treatment constr
_refine_ls_matrix_type full
_refine_ls_number_parameters 128
_refine_ls_number_reflns 2323
_refine_ls_number_restraints 0
_refine_ls_restrained_S_all 1.002
_refine_ls_R_factor_all 0.1526
_refine_ls_R_factor_gt 0.0522
_refine_ls_shift/su_max 0.016
_refine_ls_shift/su_mean 0.000
_refine_ls_structure_factor_coef Fsqd
_refine_ls_weighting_details 'calc w = 1/[\s^2^(Fo^2^)+(0.0879P)^2^] where P = (Fo^2^+2Fc^2^)/3'
_refine_ls_weighting_scheme calc
_refine_ls_wR_factor_gt 0.1439
_refine_ls_wR_factor_ref 0.1824
_reflns_number_gt 1170
_reflns_number_total 2323
_reflns_threshold_expression I>2\s(I)
_cod_data_source_file wn6203.cif
_cod_data_source_block I
_cod_depositor_comments
;
The following automatic conversions were performed:
'_symmetry_cell_setting' value 'Monoclinic' changed to 'monoclinic'
according to '/home/saulius/struct/CIF-dictionaries/cif_core.dic'
dictionary named 'cif_core.dic' version 2.4.1 from 2010-06-29.

Automatic conversion script
Id: cif_fix_enum 1527 2010-12-29 10:47:43Z saulius 

The following automatic conversions were performed:

'_symmetry_cell_setting' value 'Monoclinic' changed to 'monoclinic'
according to /home/saulius/struct/CIF-dictionaries/cif_core.dic
dictionary named 'cif_core.dic' version 2.4.1 from 2010-06-29.

Automatic conversion script
Id: cif_fix_values 1715 2011-07-08 13:25:40Z adriana 
;
_cod_original_sg_symbol_H-M 'P 21/n'
_cod_database_code 2203130
_cod_database_fobs_code 2203130

loop_
_symmetry_equiv_pos_as_xyz
x,y,z
1/2-x,1/2+y,1/2-z
-x,-y,-z
1/2+x,1/2-y,1/2+z

loop_
_atom_site_aniso_label
_atom_site_aniso_U_11
_atom_site_aniso_U_22
_atom_site_aniso_U_33
_atom_site_aniso_U_12
_atom_site_aniso_U_13
_atom_site_aniso_U_23
P1 0.0407(5) 0.0300(5) 0.0386(5) 0.0031(5) 0.0161(4) -0.0010(5)
N1 0.0458(19) 0.0400(18) 0.061(2) -0.0036(17) 0.0196(16) -0.0071(17)
N2 0.059(2) 0.066(3) 0.094(3) -0.008(2) 0.050(2) -0.010(2)
C1 0.0316(17) 0.0303(19) 0.0313(18) 0.0008(15) 0.0087(14) -0.0023(14)
C2 0.0347(19) 0.032(2) 0.051(2) 0.0063(17) 0.0079(17) -0.0037(17)
C3 0.040(2) 0.046(2) 0.060(3) -0.0070(19) 0.016(2) -0.015(2)
C4 0.048(2) 0.0317(18) 0.067(3) 0.006(2) 0.021(2) -0.003(2)
C5 0.0376(19) 0.0312(18) 0.062(2) 0.0018(17) 0.0229(18) -0.0002(18)
C6 0.0400(19) 0.0270(16) 0.0392(19) -0.0032(16) 0.0191(16) -0.0007(15)
C7 0.058(3) 0.069(3) 0.045(2) 0.000(2) 0.028(2) 0.001(2)
C8 0.084(4) 0.085(4) 0.065(3) -0.003(3) 0.053(3) -0.004(3)
C9 0.046(3) 0.088(4) 0.076(3) 0.006(2) 0.019(2) -0.012(3)
C10 0.049(2) 0.085(4) 0.046(2) 0.016(3) 0.018(2) -0.010(2)
C11 0.0380(19) 0.0266(17) 0.0374(19) -0.0011(15) 0.0142(15) -0.0040(15)

loop_
_atom_site_label
_atom_site_fract_x
_atom_site_fract_y
_atom_site_fract_z
_atom_site_U_iso_or_equiv
_atom_site_thermal_displace_type
_atom_site_occupancy
_atom_site_type_symbol
P1 1.01084(7) 0.39633(12) 0.77915(11) 0.0356(3) Uani 1.000 P
N1 0.8656(2) -0.1085(4) 0.7997(4) 0.0483(11) Uani 1.000 N
N2 1.3113(3) 0.2467(5) 0.7066(6) 0.0670(16) Uani 1.000 N
C1 0.9591(2) 0.1935(4) 0.7933(4) 0.0313(10) Uani 1.000 C
C2 0.8618(3) 0.1833(5) 0.7985(4) 0.0405(11) Uani 1.000 C
C3 0.8193(3) 0.0325(5) 0.8040(5) 0.0486(14) Uani 1.000 C
C4 0.9583(3) -0.0976(5) 0.7932(5) 0.0482(13) Uani 1.000 C
C5 1.0072(3) 0.0479(4) 0.7903(5) 0.0419(11) Uani 1.000 C
C6 1.1325(3) 0.3388(4) 0.7601(4) 0.0339(10) Uani 1.000 C
C7 1.1374(3) 0.3166(6) 0.6132(5) 0.0546(16) Uani 1.000 C
C8 1.2270(4) 0.2687(7) 0.5945(6) 0.071(2) Uani 1.000 C
C9 1.3050(3) 0.2681(7) 0.8453(6) 0.0700(19) Uani 1.000 C
C10 1.2190(3) 0.3133(7) 0.8778(5) 0.0593(16) Uani 1.000 C
C11 1.0454(3) 0.4717(4) 0.9783(4) 0.0335(11) Uani 1.000 C
H2 0.82440 0.27940 0.79800 0.0490 Uiso 1.000 H
H3 0.75360 0.02910 0.81160 0.0580 Uiso 1.000 H
H4 0.99330 -0.19570 0.79060 0.0580 Uiso 1.000 H
H5 1.07380 0.04740 0.78610 0.0500 Uiso 1.000 H
H7 1.07990 0.33390 0.52660 0.0660 Uiso 1.000 H
H8 1.22780 0.25030 0.49290 0.0850 Uiso 1.000 H
H9 1.36400 0.25130 0.92940 0.0840 Uiso 1.000 H
H10 1.22010 0.32640 0.98090 0.0710 Uiso 1.000 H
H11A 1.08860 0.56010 0.97380 0.0370 Uiso 1.000 H
H11B 1.08950 0.39520 1.05190 0.0370 Uiso 1.000 H

loop_
_atom_type_symbol
_atom_type_description
_atom_type_scat_dispersion_real
_atom_type_scat_dispersion_imag
_atom_type_scat_source
P P 0.1023 0.0942 'International Tables Vol C Tables 4.2.6.8 and 6.1.1.4'
N N 0.0061 0.0033 'International Tables Vol C Tables 4.2.6.8 and 6.1.1.4'
H H 0.0000 0.0000 'International Tables Vol C Tables 4.2.6.8 and 6.1.1.4'
C C 0.0033 0.0016 'International Tables Vol C Tables 4.2.6.8 and 6.1.1.4'

loop_
_geom_angle_atom_site_label_1
_geom_angle_atom_site_label_2
_geom_angle_atom_site_label_3
_geom_angle_site_symmetry_1
_geom_angle_site_symmetry_3
_geom_angle
_geom_angle_publ_flag
C1 P1 C6 . . 100.04(15) yes
C1 P1 C11 . . 102.74(16) yes
C6 P1 C11 . . 102.61(18) yes
C3 N1 C4 . . 115.9(4) yes
C8 N2 C9 . . 114.9(5) yes
P1 C1 C2 . . 118.3(3) yes
P1 C1 C5 . . 125.3(3) yes
C2 C1 C5 . . 116.3(3) yes
C1 C2 C3 . . 119.8(4) yes
N1 C3 C2 . . 123.8(4) yes
N1 C4 C5 . . 124.1(4) yes
C1 C5 C4 . . 120.0(4) yes
P1 C6 C7 . . 117.4(3) yes
P1 C6 C10 . . 126.0(3) yes
C7 C6 C10 . . 116.5(4) yes
C6 C7 C8 . . 119.1(4) yes
N2 C8 C7 . . 125.0(5) yes
N2 C9 C10 . . 125.0(5) yes
C6 C10 C9 . . 119.4(4) yes
P1 C11 C11 . 3_767 112.4(3) yes
C1 C2 H2 . . 120.08 no
C3 C2 H2 . . 120.08 no
N1 C3 H3 . . 118.13 no
C2 C3 H3 . . 118.09 no
N1 C4 H4 . . 117.93 no
C5 C4 H4 . . 117.99 no
C1 C5 H5 . . 120.05 no
C4 C5 H5 . . 119.96 no
C6 C7 H7 . . 120.45 no
C8 C7 H7 . . 120.50 no
N2 C8 H8 . . 117.51 no
C7 C8 H8 . . 117.46 no
N2 C9 H9 . . 117.46 no
C10 C9 H9 . . 117.53 no
C6 C10 H10 . . 120.28 no
C9 C10 H10 . . 120.32 no
P1 C11 H11A . . 100.65 no
P1 C11 H11B . . 112.24 no
H11A C11 H11B . . 104.08 no
C11 C11 H11A 3_767 . 112.01 no
C11 C11 H11B 3_767 . 114.35 no

loop_
_geom_bond_atom_site_label_1
_geom_bond_atom_site_label_2
_geom_bond_site_symmetry_2
_geom_bond_distance
_geom_bond_publ_flag
P1 C1 . 1.842(3) yes
P1 C6 . 1.837(4) yes
P1 C11 . 1.849(4) yes
N1 C3 . 1.337(5) yes
N1 C4 . 1.328(5) yes
N2 C8 . 1.317(7) yes
N2 C9 . 1.318(7) yes
C1 C2 . 1.388(5) yes
C1 C5 . 1.381(5) yes
C2 C3 . 1.385(6) yes
C4 C5 . 1.385(6) yes
C6 C7 . 1.387(6) yes
C6 C10 . 1.367(6) yes
C7 C8 . 1.383(7) yes
C9 C10 . 1.386(7) yes
C11 C11 3_767 1.526(6) yes
C2 H2 . 0.9491 no
C3 H3 . 0.9493 no
C4 H4 . 0.9498 no
C5 H5 . 0.9501 no
C7 H7 . 0.9510 no
C8 H8 . 0.9505 no
C9 H9 . 0.9503 no
C10 H10 . 0.9499 no
C11 H11A . 0.9572 no
C11 H11B . 0.9877 no

loop_
_geom_contact_atom_site_label_1
_geom_contact_atom_site_label_2
_geom_contact_distance
_geom_contact_site_symmetry_2
_geom_contact_publ_flag
N2 C6 3.440(6) 2_746 no
N1 H8 2.8478 3_756 no
N1 H11B 2.6991 3_757 no
N1 H2 2.7012 2_646 no
N2 H4 2.7825 2_756 no
N2 H5 2.9449 2_756 no
N2 H11A 2.9269 2_746 no
C2 C11 3.506(5) 3_767 no
C5 C7 3.575(6) . no
C5 C10 3.577(7) . no
C6 N2 3.440(6) 2_756 no
C7 C5 3.575(6) . no
C10 C5 3.577(7) . no
C11 C2 3.506(5) 3_767 no
C2 H10 2.9759 4_454 no
C2 H8 3.0290 4_455 no
C2 H11A 2.9006 3_767 no
C3 H10 3.0859 4_454 no
C3 H2 2.8484 2_646 no
C3 H8 3.0463 4_455 no
C4 H11B 3.0137 3_757 no
C6 H5 2.5715 . no
C7 H5 3.0221 . no
C10 H5 2.9308 . no
C10 H11B 2.8595 . no
C10 H11A 3.0481 . no
C11 H10 2.7272 . no
C11 H2 3.0684 3_767 no
H2 N1 2.7012 2_656 no
H2 C3 2.8484 2_656 no
H2 H3 2.3972 2_656 no
H2 C11 3.0684 3_767 no
H2 H11A 2.4564 3_767 no
H2 H8 2.5800 4_455 no
H3 H2 2.3972 2_646 no
H3 H8 2.5670 4_455 no
H4 N2 2.7825 2_746 no
H5 C6 2.5715 . no
H5 C7 3.0221 . no
H5 C10 2.9308 . no
H5 N2 2.9449 2_746 no
H8 N1 2.8478 3_756 no
H8 C2 3.0290 4_554 no
H8 C3 3.0463 4_554 no
H8 H2 2.5800 4_554 no
H8 H3 2.5670 4_554 no
H10 C11 2.7272 . no
H10 H11B 2.2091 . no
H10 C2 2.9759 4_555 no
H10 C3 3.0859 4_555 no
H11A C10 3.0481 . no
H11A N2 2.9269 2_756 no
H11A C2 2.9006 3_767 no
H11A H2 2.4564 3_767 no
H11B C10 2.8595 . no
H11B H10 2.2091 . no
H11B N1 2.6991 3_757 no
H11B C4 3.0137 3_757 no

loop_
_geom_torsion_atom_site_label_1
_geom_torsion_atom_site_label_2
_geom_torsion_atom_site_label_3
_geom_torsion_atom_site_label_4
_geom_torsion_site_symmetry_3
_geom_torsion_site_symmetry_4
_geom_torsion
_geom_torsion_publ_flag
C6 P1 C1 C2 . . -175.5(3) no
C6 P1 C1 C5 . . 0.5(4) no
C11 P1 C1 C2 . . 79.0(3) no
C11 P1 C1 C5 . . -105.0(4) no
C1 P1 C6 C7 . . 90.7(3) no
C1 P1 C6 C10 . . -88.3(4) no
C11 P1 C6 C7 . . -163.7(3) no
C11 P1 C6 C10 . . 17.4(4) no
C1 P1 C11 C11 . 3_767 -76.7(3) no
C6 P1 C11 C11 . 3_767 179.8(2) no
C4 N1 C3 C2 . . 1.5(6) no
C3 N1 C4 C5 . . -0.2(6) no
C9 N2 C8 C7 . . 2.4(8) no
C8 N2 C9 C10 . . -1.2(8) no
P1 C1 C2 C3 . . 177.9(3) no
C5 C1 C2 C3 . . 1.5(5) no
P1 C1 C5 C4 . . -176.3(3) no
C2 C1 C5 C4 . . -0.3(6) no
C1 C2 C3 N1 . . -2.2(6) no
N1 C4 C5 C1 . . -0.4(7) no
C10 C6 C7 C8 . . 0.9(7) no
P1 C6 C10 C9 . . 179.1(4) no
C7 C6 C10 C9 . . 0.1(7) no
P1 C6 C7 C8 . . -178.2(4) no
C6 C7 C8 N2 . . -2.4(8) no
N2 C9 C10 C6 . . 0.0(9) no
P1 C11 C11 P1 3_767 3_767 179.98(16) no
